data_4325335
loop_
_publ_author_name
'Michael S. Hill'
'Gabriele Kociok-K\"ohn'
'Dugald J. MacDougall'

_publ_section_title
;
 N-Heterocyclic Carbenes and Charge Separation in Heterometallic s-Block
 Silylamides
;
_journal_name_full 'Inorganic Chemistry'
_journal_page_first 5234
_journal_page_last 5241
_journal_paper_doi 10.1021/ic2005634
_journal_volume 50
_journal_year 2011
_chemical_formula_moiety 'C54 H72 K N4, C18 H54 N3 Si6 Sr, C7 H8'
_chemical_formula_sum 'C79 H134 K N7 Si6 Sr'
_chemical_formula_weight 1477.19
_chemical_name_systematic
;
 ?
;
_space_group_IT_number 14
_symmetry_cell_setting monoclinic
_symmetry_space_group_name_Hall '-P 2yn'
_symmetry_space_group_name_H-M 'P 1 21/n 1'
_atom_sites_solution_hydrogens geom
_atom_sites_solution_primary direct
_atom_sites_solution_secondary difmap
_audit_creation_method SHELXL-97
_cell_angle_alpha 90.00
_cell_angle_beta 96.6690(10)
_cell_angle_gamma 90.00
_cell_formula_units_Z 4
_cell_length_a 16.90140(10)
_cell_length_b 18.94360(10)
_cell_length_c 28.9610(2)
_cell_measurement_reflns_used 127648
_cell_measurement_temperature 150(2)
_cell_measurement_theta_max 27.485
_cell_measurement_theta_min 2.910
_cell_volume 9209.80(10)
_computing_cell_refinement 'HKL Scalepack (Otwinski & Minor, 1997)'
_computing_data_collection 'Collect (Nonius BV, 1997-2000)'
_computing_data_reduction
;
 DENZO-SCALEPACK Z. Otwinowski and W. Minor, " 
 Processing of X-ray Diffraction Data Collected in Oscillation Mode ", 
 Methods in Enzymology, Volume 276: Macromolecular Crystallography, 
 part A, p.307-326, 1997,C.W. Carter, Jr. & R. M. Sweet, Eds., Academic Press.
;
_computing_molecular_graphics 'ORTEP3 for Windows - Farrugia, L. J. J. Appl. Crystallogr. 1997, 30, 565'
_computing_publication_material
;
 'WinGX publication routines, Farrugia, 
 L. J., J. Appl. Crystallogr., 1999, 32, 837-838
;
_computing_structure_refinement
;
 SHELXL97 -Program for Crystal Structure Analysis (Release 97-2). 
 Sheldrick, G.M., Instit\"ut f\"ur Anorganische Chemie der Universit\"at, 
 Tammanstrasse 4, D-3400 G\"ottingen, Germany, 1998 
;
_computing_structure_solution
; 
 SIR97- Altomare A., Burla M.C., Camalli M., Cascarano G.L., Giacovazzo C. , 
 Guagliardi A., Moliterni A.G.G., Polidori G.,Spagna R. 
 (1999) J. Appl. Cryst. 32, 115-119
;
_diffrn_ambient_temperature 150(2)
_diffrn_measured_fraction_theta_full 0.992
_diffrn_measured_fraction_theta_max 0.992
_diffrn_measurement_device_type 'Nonius Kappa CCD'
_diffrn_measurement_method '482 1.4 degree images with \F and \w scans'
_diffrn_radiation_monochromator graphite
_diffrn_radiation_source 'fine-focus sealed tube'
_diffrn_radiation_type MoK\a
_diffrn_radiation_wavelength 0.71073
_diffrn_reflns_av_R_equivalents 0.0618
_diffrn_reflns_av_sigmaI/netI 0.0439
_diffrn_reflns_limit_h_max 21
_diffrn_reflns_limit_h_min -21
_diffrn_reflns_limit_k_max 24
_diffrn_reflns_limit_k_min -24
_diffrn_reflns_limit_l_max 37
_diffrn_reflns_limit_l_min -37
_diffrn_reflns_number 131455
_diffrn_reflns_theta_full 27.38
_diffrn_reflns_theta_max 27.38
_diffrn_reflns_theta_min 3.52
_diffrn_standards_decay_% 0
_diffrn_standards_number 0
_exptl_absorpt_coefficient_mu 0.749
_exptl_absorpt_correction_type none
_exptl_crystal_colour colourless
_exptl_crystal_density_diffrn 1.065
_exptl_crystal_description block
_exptl_crystal_F_000 3192
_exptl_crystal_size_max 0.30
_exptl_crystal_size_mid 0.25
_exptl_crystal_size_min 0.25
_refine_diff_density_max 0.503
_refine_diff_density_min -0.457
_refine_diff_density_rms 0.051
_refine_ls_extinction_method none
_refine_ls_goodness_of_fit_ref 1.013
_refine_ls_hydrogen_treatment constr
_refine_ls_matrix_type full
_refine_ls_number_parameters 884
_refine_ls_number_reflns 20750
_refine_ls_number_restraints 1
_refine_ls_restrained_S_all 1.017
_refine_ls_R_factor_all 0.0803
_refine_ls_R_factor_gt 0.0476
_refine_ls_shift/su_max 0.001
_refine_ls_shift/su_mean 0.000
_refine_ls_structure_factor_coef Fsqd
_refine_ls_weighting_details 'calc w=1/[\s^2^(Fo^2^)+(0.0457P)^2^+5.7037P] where P=(Fo^2^+2Fc^2^)/3'
_refine_ls_weighting_scheme calc
_refine_ls_wR_factor_gt 0.1050
_refine_ls_wR_factor_ref 0.1210
_reflns_number_gt 14603
_reflns_number_total 20750
_reflns_threshold_expression >2sigma(I)
_cod_data_source_file ic2005634_si_001_08.cif
_cod_data_source_block compound8
_cod_database_code 4325335

loop_
_symmetry_equiv_pos_as_xyz
'x, y, z'
'-x+1/2, y+1/2, -z+1/2'
'-x, -y, -z'
'x-1/2, -y-1/2, z-1/2'

loop_
_atom_site_label
_atom_site_type_symbol
_atom_site_fract_x
_atom_site_fract_y
_atom_site_fract_z
_atom_site_U_iso_or_equiv
_atom_site_adp_type
_atom_site_occupancy
_atom_site_symmetry_multiplicity
_atom_site_calc_flag
_atom_site_refinement_flags
_atom_site_disorder_assembly
_atom_site_disorder_group
Sr Sr 0.496293(14) 0.519249(11) 0.231513(7) 0.04018(7) Uani 1 1 d . . .
K1 K 0.5000 0.0000 0.5000 0.0636(3) Uani 1 2 d S . .
K2 K 0.0000 0.5000 0.5000 0.0686(3) Uani 1 2 d S . .
Si1 Si 0.60305(5) 0.38747(4) 0.17874(3) 0.05352(19) Uani 1 1 d . . .
Si2 Si 0.50216(4) 0.48645(4) 0.11294(2) 0.04368(16) Uani 1 1 d . . .
Si3 Si 0.43567(4) 0.69634(4) 0.24335(2) 0.04426(16) Uani 1 1 d . . .
Si4 Si 0.60974(5) 0.67381(4) 0.22977(3) 0.05044(18) Uani 1 1 d . . .
Si5 Si 0.47713(5) 0.48235(4) 0.34746(2) 0.05348(19) Uani 1 1 d . . .
Si6 Si 0.35213(6) 0.41280(5) 0.27755(3) 0.0722(3) Uani 1 1 d . . .
N1 N 0.18552(10) 0.37151(9) 0.54708(6) 0.0319(4) Uani 1 1 d . . .
N2 N 0.11689(10) 0.42523(9) 0.59287(6) 0.0323(4) Uani 1 1 d . . .
N3 N 0.56521(10) 0.20415(9) 0.48166(7) 0.0362(4) Uani 1 1 d . . .
N4 N 0.44591(10) 0.17238(9) 0.48539(6) 0.0322(4) Uani 1 1 d . . .
N5 N 0.53948(12) 0.45398(10) 0.16486(6) 0.0401(4) Uani 1 1 d . . .
N6 N 0.51701(12) 0.64819(10) 0.23707(6) 0.0398(4) Uani 1 1 d . . .
N7 N 0.43353(13) 0.46111(11) 0.29427(7) 0.0515(5) Uani 1 1 d . . .
C1 C 0.12407(13) 0.41766(11) 0.54659(7) 0.0331(5) Uani 1 1 d . . .
C2 C 0.17239(13) 0.38596(12) 0.62077(8) 0.0386(5) Uani 1 1 d . . .
H2 H 0.1787 0.3837 0.6538 0.046 Uiso 1 1 calc R . .
C3 C 0.21556(14) 0.35173(12) 0.59181(7) 0.0387(5) Uani 1 1 d . . .
H3 H 0.2584 0.3201 0.6003 0.046 Uiso 1 1 calc R . .
C4 C 0.21297(13) 0.34792(12) 0.50422(7) 0.0344(5) Uani 1 1 d . . .
C5 C 0.17710(13) 0.28844(12) 0.48204(8) 0.0387(5) Uani 1 1 d . . .
C6 C 0.19980(15) 0.27045(14) 0.43891(8) 0.0475(6) Uani 1 1 d . . .
H6 H 0.1776 0.2297 0.4233 0.057 Uiso 1 1 calc R . .
C7 C 0.25385(15) 0.31058(15) 0.41839(9) 0.0502(6) Uani 1 1 d . . .
H7 H 0.2673 0.2981 0.3885 0.060 Uiso 1 1 calc R . .
C8 C 0.28867(15) 0.36907(14) 0.44105(8) 0.0459(6) Uani 1 1 d . . .
H8 H 0.3261 0.3963 0.4266 0.055 Uiso 1 1 calc R . .
C9 C 0.26951(13) 0.38870(12) 0.48497(8) 0.0390(5) Uani 1 1 d . . .
C10 C 0.11464(14) 0.24500(13) 0.50267(9) 0.0449(6) Uani 1 1 d . . .
H10 H 0.1047 0.2675 0.5327 0.054 Uiso 1 1 calc R . .
C11 C 0.03618(16) 0.24451(19) 0.47071(12) 0.0713(9) Uani 1 1 d . . .
H11A H 0.0189 0.2932 0.4640 0.107 Uiso 1 1 calc R . .
H11B H -0.0044 0.2197 0.4860 0.107 Uiso 1 1 calc R . .
H11C H 0.0437 0.2204 0.4416 0.107 Uiso 1 1 calc R . .
C12 C 0.14376(19) 0.16975(15) 0.51315(12) 0.0673(8) Uani 1 1 d . . .
H12A H 0.1552 0.1469 0.4843 0.101 Uiso 1 1 calc R . .
H12B H 0.1024 0.1430 0.5266 0.101 Uiso 1 1 calc R . .
H12C H 0.1923 0.1710 0.5352 0.101 Uiso 1 1 calc R . .
C13 C 0.30755(15) 0.45314(13) 0.50921(9) 0.0488(6) Uani 1 1 d . . .
H13 H 0.2947 0.4525 0.5421 0.059 Uiso 1 1 calc R . .
C14 C 0.39820(18) 0.45178(18) 0.51055(12) 0.0715(9) Uani 1 1 d . . .
H14A H 0.4192 0.4088 0.5263 0.107 Uiso 1 1 calc R . .
H14B H 0.4210 0.4932 0.5274 0.107 Uiso 1 1 calc R . .
H14C H 0.4126 0.4525 0.4787 0.107 Uiso 1 1 calc R . .
C15 C 0.2722(2) 0.52051(15) 0.48643(12) 0.0710(9) Uani 1 1 d . . .
H15A H 0.2839 0.5225 0.4541 0.107 Uiso 1 1 calc R . .
H15B H 0.2957 0.5617 0.5034 0.107 Uiso 1 1 calc R . .
H15C H 0.2144 0.5207 0.4872 0.107 Uiso 1 1 calc R . .
C16 C 0.05954(13) 0.47527(12) 0.60698(7) 0.0375(5) Uani 1 1 d . . .
C17 C 0.08126(15) 0.54668(13) 0.60937(9) 0.0460(6) Uani 1 1 d . . .
C18 C 0.02174(18) 0.59515(15) 0.61682(11) 0.0646(8) Uani 1 1 d . . .
H18 H 0.0340 0.6441 0.6183 0.077 Uiso 1 1 calc R . .
C19 C -0.05446(18) 0.57306(18) 0.62198(12) 0.0726(10) Uani 1 1 d . . .
H19 H -0.0942 0.6070 0.6265 0.087 Uiso 1 1 calc R . .
C20 C -0.07344(17) 0.50244(18) 0.62059(10) 0.0618(8) Uani 1 1 d . . .
H20 H -0.1260 0.4882 0.6249 0.074 Uiso 1 1 calc R . .
C21 C -0.01691(14) 0.45117(14) 0.61301(8) 0.0448(6) Uani 1 1 d . . .
C22 C 0.16549(16) 0.57091(13) 0.60458(10) 0.0532(7) Uani 1 1 d . . .
H22 H 0.1922 0.5324 0.5886 0.064 Uiso 1 1 calc R . .
C23 C 0.1688(2) 0.63757(16) 0.57534(10) 0.0658(8) Uani 1 1 d . . .
H23A H 0.1365 0.6309 0.5453 0.099 Uiso 1 1 calc R . .
H23B H 0.2242 0.6470 0.5702 0.099 Uiso 1 1 calc R . .
H23C H 0.1481 0.6776 0.5917 0.099 Uiso 1 1 calc R . .
C24 C 0.21245(19) 0.58147(17) 0.65224(12) 0.0739(9) Uani 1 1 d . . .
H24A H 0.1871 0.6185 0.6691 0.111 Uiso 1 1 calc R . .
H24B H 0.2671 0.5955 0.6485 0.111 Uiso 1 1 calc R . .
H24C H 0.2133 0.5372 0.6698 0.111 Uiso 1 1 calc R . .
C25 C -0.03803(15) 0.37337(15) 0.60991(9) 0.0532(7) Uani 1 1 d . . .
H25 H 0.0112 0.3460 0.6209 0.064 Uiso 1 1 calc R . .
C26 C -0.06486(19) 0.35102(16) 0.56001(10) 0.0630(8) Uani 1 1 d . . .
H26A H -0.1130 0.3773 0.5482 0.094 Uiso 1 1 calc R . .
H26B H -0.0764 0.3003 0.5591 0.094 Uiso 1 1 calc R . .
H26C H -0.0224 0.3611 0.5406 0.094 Uiso 1 1 calc R . .
C27 C -0.1023(2) 0.3526(2) 0.64044(12) 0.0866(11) Uani 1 1 d . . .
H27A H -0.0871 0.3694 0.6722 0.130 Uiso 1 1 calc R . .
H27B H -0.1079 0.3012 0.6406 0.130 Uiso 1 1 calc R . .
H27C H -0.1532 0.3741 0.6280 0.130 Uiso 1 1 calc R . .
C28 C 0.52127(12) 0.14551(11) 0.48711(8) 0.0337(5) Uani 1 1 d . . .
C29 C 0.51939(14) 0.26503(12) 0.47694(9) 0.0443(6) Uani 1 1 d . . .
H29 H 0.5379 0.3117 0.4727 0.053 Uiso 1 1 calc R . .
C30 C 0.44372(14) 0.24508(12) 0.47947(8) 0.0408(5) Uani 1 1 d . . .
H30 H 0.3981 0.2747 0.4776 0.049 Uiso 1 1 calc R . .
C31 C 0.65080(13) 0.20065(12) 0.48195(9) 0.0410(5) Uani 1 1 d . . .
C32 C 0.69781(14) 0.20567(13) 0.52486(10) 0.0494(6) Uani 1 1 d . B .
C33 C 0.77979(16) 0.19735(15) 0.52461(12) 0.0633(8) Uani 1 1 d . . .
H33 H 0.8139 0.2001 0.5530 0.076 Uiso 1 1 calc R . .
C34 C 0.81180(17) 0.18520(16) 0.48399(14) 0.0712(9) Uani 1 1 d . . .
H34 H 0.8678 0.1795 0.4847 0.085 Uiso 1 1 calc R . .
C35 C 0.76442(16) 0.18108(15) 0.44240(12) 0.0629(8) Uani 1 1 d . . .
H35 H 0.7880 0.1728 0.4147 0.076 Uiso 1 1 calc R . .
C36 C 0.68155(15) 0.18893(13) 0.44013(10) 0.0489(6) Uani 1 1 d . . .
C37 C 0.66193(16) 0.21541(14) 0.57008(10) 0.0535(7) Uani 1 1 d . . .
H37 H 0.6057 0.2313 0.5617 0.064 Uiso 1 1 calc R A 1
C38 C 0.6587(3) 0.1452(2) 0.59653(13) 0.0654(14) Uani 0.807(9) 1 d P B 1
H38A H 0.6284 0.1105 0.5766 0.098 Uiso 0.807(9) 1 calc PR B 1
H38B H 0.6326 0.1528 0.6246 0.098 Uiso 0.807(9) 1 calc PR B 1
H38C H 0.7129 0.1278 0.6052 0.098 Uiso 0.807(9) 1 calc PR B 1
C39 C 0.7033(3) 0.2716(3) 0.6030(2) 0.0870(19) Uani 0.807(9) 1 d P B 1
H39A H 0.7560 0.2544 0.6159 0.131 Uiso 0.807(9) 1 calc PR B 1
H39B H 0.6710 0.2807 0.6284 0.131 Uiso 0.807(9) 1 calc PR B 1
H39C H 0.7092 0.3154 0.5857 0.131 Uiso 0.807(9) 1 calc PR B 1
C38A C 0.7072(14) 0.1712(11) 0.6049(7) 0.074(6) Uiso 0.193(9) 1 d P B 2
H38D H 0.7039 0.1218 0.5947 0.111 Uiso 0.193(9) 1 calc PR B 2
H38E H 0.6853 0.1758 0.6346 0.111 Uiso 0.193(9) 1 calc PR B 2
H38F H 0.7631 0.1862 0.6087 0.111 Uiso 0.193(9) 1 calc PR B 2
C39A C 0.6737(14) 0.2938(11) 0.5774(8) 0.077(6) Uiso 0.193(9) 1 d P B 2
H39D H 0.7307 0.3042 0.5837 0.115 Uiso 0.193(9) 1 calc PR B 2
H39E H 0.6467 0.3090 0.6039 0.115 Uiso 0.193(9) 1 calc PR B 2
H39F H 0.6512 0.3191 0.5494 0.115 Uiso 0.193(9) 1 calc PR B 2
C40 C 0.62936(16) 0.18183(15) 0.39401(9) 0.0534(7) Uani 1 1 d . . .
H40 H 0.5728 0.1888 0.4000 0.064 Uiso 1 1 calc R . .
C41 C 0.6361(2) 0.10871(17) 0.37365(12) 0.0772(9) Uani 1 1 d . . .
H41A H 0.6904 0.1014 0.3659 0.116 Uiso 1 1 calc R . .
H41B H 0.5983 0.1042 0.3455 0.116 Uiso 1 1 calc R . .
H41C H 0.6239 0.0733 0.3964 0.116 Uiso 1 1 calc R . .
C42 C 0.6490(2) 0.23859(19) 0.35941(13) 0.0831(10) Uani 1 1 d . . .
H42A H 0.6440 0.2854 0.3732 0.125 Uiso 1 1 calc R . .
H42B H 0.6118 0.2348 0.3309 0.125 Uiso 1 1 calc R . .
H42C H 0.7036 0.2319 0.3520 0.125 Uiso 1 1 calc R . .
C43 C 0.38073(12) 0.12511(11) 0.49104(7) 0.0322(5) Uani 1 1 d . . .
C44 C 0.34028(12) 0.09431(12) 0.45142(8) 0.0375(5) Uani 1 1 d . . .
C45 C 0.28526(14) 0.04136(13) 0.45811(9) 0.0459(6) Uani 1 1 d . . .
H45 H 0.2565 0.0193 0.4319 0.055 Uiso 1 1 calc R . .
C46 C 0.27192(14) 0.02051(13) 0.50224(9) 0.0472(6) Uani 1 1 d . . .
H46 H 0.2352 -0.0164 0.5061 0.057 Uiso 1 1 calc R . .
C47 C 0.31196(14) 0.05319(13) 0.54094(9) 0.0423(5) Uani 1 1 d . . .
H47 H 0.3014 0.0391 0.5711 0.051 Uiso 1 1 calc R . .
C48 C 0.36739(12) 0.10639(11) 0.53631(8) 0.0346(5) Uani 1 1 d . . .
C49 C 0.35942(15) 0.11422(15) 0.40288(8) 0.0489(6) Uani 1 1 d . . .
H49 H 0.3824 0.1629 0.4050 0.059 Uiso 1 1 calc R . .
C50 C 0.28697(17) 0.11632(18) 0.36671(10) 0.0656(8) Uani 1 1 d . . .
H50A H 0.3014 0.1383 0.3382 0.098 Uiso 1 1 calc R . .
H50B H 0.2447 0.1439 0.3786 0.098 Uiso 1 1 calc R . .
H50C H 0.2680 0.0681 0.3599 0.098 Uiso 1 1 calc R . .
C51 C 0.42300(18) 0.0656(2) 0.38782(11) 0.0726(9) Uani 1 1 d . . .
H51A H 0.4029 0.0171 0.3860 0.109 Uiso 1 1 calc R . .
H51B H 0.4707 0.0681 0.4105 0.109 Uiso 1 1 calc R . .
H51C H 0.4365 0.0804 0.3573 0.109 Uiso 1 1 calc R . .
C52 C 0.41172(14) 0.14319(13) 0.57858(8) 0.0417(5) Uani 1 1 d . . .
H52 H 0.4648 0.1582 0.5700 0.050 Uiso 1 1 calc R . .
C53 C 0.42663(17) 0.09594(15) 0.62143(9) 0.0556(7) Uani 1 1 d . . .
H53A H 0.3758 0.0847 0.6329 0.083 Uiso 1 1 calc R . .
H53B H 0.4612 0.1206 0.6458 0.083 Uiso 1 1 calc R . .
H53C H 0.4525 0.0522 0.6132 0.083 Uiso 1 1 calc R . .
C54 C 0.36683(17) 0.20992(14) 0.58990(9) 0.0524(6) Uani 1 1 d . . .
H54A H 0.3584 0.2400 0.5622 0.079 Uiso 1 1 calc R . .
H54B H 0.3981 0.2357 0.6151 0.079 Uiso 1 1 calc R . .
H54C H 0.3152 0.1968 0.5997 0.079 Uiso 1 1 calc R . .
C55 C 0.6213(2) 0.37923(18) 0.24379(10) 0.0746(9) Uani 1 1 d . . .
H55A H 0.6482 0.4218 0.2568 0.112 Uiso 1 1 calc R . .
H55B H 0.6549 0.3379 0.2520 0.112 Uiso 1 1 calc R . .
H55C H 0.5703 0.3737 0.2564 0.112 Uiso 1 1 calc R . .
C56 C 0.5672(3) 0.29886(18) 0.15604(15) 0.1082(15) Uani 1 1 d . . .
H56A H 0.5156 0.2884 0.1667 0.162 Uiso 1 1 calc R . .
H56B H 0.6059 0.2626 0.1676 0.162 Uiso 1 1 calc R . .
H56C H 0.5616 0.2994 0.1220 0.162 Uiso 1 1 calc R . .
C57 C 0.7038(2) 0.3996(2) 0.15860(13) 0.0842(11) Uani 1 1 d . . .
H57A H 0.6985 0.3998 0.1245 0.126 Uiso 1 1 calc R . .
H57B H 0.7388 0.3609 0.1704 0.126 Uiso 1 1 calc R . .
H57C H 0.7266 0.4446 0.1703 0.126 Uiso 1 1 calc R . .
C58 C 0.4403(2) 0.4220(2) 0.07478(11) 0.0816(10) Uani 1 1 d . . .
H58A H 0.4740 0.3830 0.0665 0.122 Uiso 1 1 calc R . .
H58B H 0.4170 0.4460 0.0464 0.122 Uiso 1 1 calc R . .
H58C H 0.3976 0.4035 0.0915 0.122 Uiso 1 1 calc R . .
C59 C 0.5779(2) 0.52339(18) 0.07712(10) 0.0696(9) Uani 1 1 d . . .
H59A H 0.6099 0.5592 0.0952 0.104 Uiso 1 1 calc R . .
H59B H 0.5507 0.5449 0.0489 0.104 Uiso 1 1 calc R . .
H59C H 0.6127 0.4853 0.0686 0.104 Uiso 1 1 calc R . .
C60 C 0.43204(18) 0.56126(17) 0.12241(10) 0.0617(8) Uani 1 1 d . . .
H60A H 0.3893 0.5439 0.1396 0.093 Uiso 1 1 calc R . .
H60B H 0.4090 0.5800 0.0923 0.093 Uiso 1 1 calc R . .
H60C H 0.4614 0.5988 0.1403 0.093 Uiso 1 1 calc R . .
C61 C 0.34838(16) 0.63597(16) 0.24668(10) 0.0595(7) Uani 1 1 d . . .
H61A H 0.3370 0.6103 0.2173 0.089 Uiso 1 1 calc R . .
H61B H 0.3016 0.6639 0.2524 0.089 Uiso 1 1 calc R . .
H61C H 0.3609 0.6022 0.2721 0.089 Uiso 1 1 calc R . .
C62 C 0.4051(2) 0.75844(17) 0.19371(11) 0.0730(9) Uani 1 1 d . . .
H62A H 0.4444 0.7964 0.1936 0.110 Uiso 1 1 calc R . .
H62B H 0.3528 0.7787 0.1974 0.110 Uiso 1 1 calc R . .
H62C H 0.4020 0.7325 0.1643 0.110 Uiso 1 1 calc R . .
C63 C 0.4445(2) 0.75158(19) 0.29758(11) 0.0771(9) Uani 1 1 d . . .
H63A H 0.4556 0.7210 0.3248 0.116 Uiso 1 1 calc R . .
H63B H 0.3945 0.7770 0.2994 0.116 Uiso 1 1 calc R . .
H63C H 0.4881 0.7855 0.2968 0.116 Uiso 1 1 calc R . .
C64 C 0.67474(18) 0.59425(16) 0.22634(12) 0.0684(8) Uani 1 1 d . . .
H64A H 0.6792 0.5689 0.2560 0.103 Uiso 1 1 calc R . .
H64B H 0.7278 0.6092 0.2197 0.103 Uiso 1 1 calc R . .
H64C H 0.6512 0.5631 0.2015 0.103 Uiso 1 1 calc R . .
C65 C 0.6617(2) 0.7280(2) 0.27848(17) 0.1192(18) Uani 1 1 d . . .
H65A H 0.6392 0.7757 0.2774 0.179 Uiso 1 1 calc R . .
H65B H 0.7187 0.7306 0.2752 0.179 Uiso 1 1 calc R . .
H65C H 0.6544 0.7060 0.3083 0.179 Uiso 1 1 calc R . .
C66 C 0.6154(3) 0.7237(2) 0.17432(16) 0.1136(16) Uani 1 1 d . . .
H66A H 0.5891 0.6964 0.1482 0.170 Uiso 1 1 calc R . .
H66B H 0.6714 0.7312 0.1698 0.170 Uiso 1 1 calc R . .
H66C H 0.5887 0.7694 0.1760 0.170 Uiso 1 1 calc R . .
C67 C 0.4164(2) 0.54352(18) 0.38049(11) 0.0747(9) Uani 1 1 d . . .
H67A H 0.4102 0.5890 0.3643 0.112 Uiso 1 1 calc R . .
H67B H 0.4436 0.5507 0.4119 0.112 Uiso 1 1 calc R . .
H67C H 0.3638 0.5227 0.3824 0.112 Uiso 1 1 calc R . .
C68 C 0.57288(19) 0.53057(18) 0.34256(10) 0.0685(8) Uani 1 1 d . . .
H68A H 0.6088 0.5002 0.3272 0.103 Uiso 1 1 calc R . .
H68B H 0.5981 0.5430 0.3737 0.103 Uiso 1 1 calc R . .
H68C H 0.5618 0.5737 0.3243 0.103 Uiso 1 1 calc R . .
C69 C 0.5040(2) 0.40428(17) 0.38608(11) 0.0792(10) Uani 1 1 d . . .
H69A H 0.4555 0.3785 0.3911 0.119 Uiso 1 1 calc R . .
H69B H 0.5307 0.4206 0.4160 0.119 Uiso 1 1 calc R . .
H69C H 0.5398 0.3730 0.3713 0.119 Uiso 1 1 calc R . .
C70 C 0.3656(3) 0.3154(2) 0.2892(2) 0.1274(18) Uani 1 1 d . . .
H70A H 0.4083 0.2973 0.2723 0.191 Uiso 1 1 calc R . .
H70B H 0.3159 0.2906 0.2787 0.191 Uiso 1 1 calc R . .
H70C H 0.3795 0.3077 0.3226 0.191 Uiso 1 1 calc R . .
C71 C 0.2604(2) 0.4395(2) 0.30437(14) 0.0972(13) Uani 1 1 d . . .
H71A H 0.2693 0.4320 0.3381 0.146 Uiso 1 1 calc R . .
H71B H 0.2151 0.4108 0.2911 0.146 Uiso 1 1 calc R . .
H71C H 0.2491 0.4895 0.2979 0.146 Uiso 1 1 calc R . .
C72 C 0.3262(3) 0.4226(2) 0.21265(13) 0.1037(14) Uani 1 1 d . . .
H72A H 0.3158 0.4724 0.2050 0.155 Uiso 1 1 calc R . .
H72B H 0.2785 0.3947 0.2025 0.155 Uiso 1 1 calc R . .
H72C H 0.3707 0.4058 0.1968 0.155 Uiso 1 1 calc R . .
C73 C 0.5309(8) 0.9439(4) 0.2484(2) 0.301(7) Uani 1 1 d D . .
H73A H 0.4805 0.9268 0.2578 0.452 Uiso 1 1 calc R . .
H73B H 0.5754 0.9247 0.2694 0.452 Uiso 1 1 calc R . .
H73C H 0.5357 0.9285 0.2165 0.452 Uiso 1 1 calc R . .
C74 C 0.5325(5) 1.0115(3) 0.25029(13) 0.230(6) Uani 1 1 d GD . .
C75 C 0.4609(4) 1.0397(5) 0.26083(12) 0.315(9) Uani 1 1 d G . .
H75 H 0.4186 1.0093 0.2669 0.378 Uiso 1 1 calc R . .
C76 C 0.4511(3) 1.1125(5) 0.26257(13) 0.254(7) Uani 1 1 d G . .
H76 H 0.4021 1.1318 0.2698 0.304 Uiso 1 1 calc R . .
C77 C 0.5130(4) 1.1570(3) 0.25375(14) 0.181(3) Uani 1 1 d G . .
H77 H 0.5063 1.2068 0.2549 0.217 Uiso 1 1 calc R . .
C78 C 0.5846(3) 1.1288(3) 0.24321(12) 0.145(2) Uani 1 1 d G . .
H78 H 0.6269 1.1592 0.2372 0.174 Uiso 1 1 calc R . .
C79 C 0.5944(3) 1.0560(3) 0.24147(11) 0.154(3) Uani 1 1 d G . .
H79 H 0.6434 1.0367 0.2343 0.184 Uiso 1 1 calc R . .

loop_
_atom_site_aniso_label
_atom_site_aniso_U_11
_atom_site_aniso_U_22
_atom_site_aniso_U_33
_atom_site_aniso_U_23
_atom_site_aniso_U_13
_atom_site_aniso_U_12
Sr 0.05433(14) 0.03487(12) 0.03404(11) 0.00025(9) 0.01657(9) -0.00378(10)
K1 0.0585(5) 0.0269(4) 0.1092(8) 0.0049(4) 0.0266(5) 0.0032(3)
K2 0.0616(6) 0.0712(6) 0.0680(6) 0.0161(5) -0.0140(5) 0.0260(5)
Si1 0.0736(5) 0.0405(4) 0.0493(4) -0.0011(3) 0.0194(4) 0.0118(4)
Si2 0.0446(4) 0.0547(4) 0.0324(3) -0.0052(3) 0.0073(3) -0.0065(3)
Si3 0.0555(4) 0.0414(4) 0.0367(3) 0.0002(3) 0.0090(3) 0.0054(3)
Si4 0.0541(4) 0.0412(4) 0.0585(4) -0.0047(3) 0.0169(3) -0.0101(3)
Si5 0.0704(5) 0.0543(4) 0.0393(4) 0.0159(3) 0.0214(3) 0.0175(4)
Si6 0.0791(6) 0.0663(6) 0.0761(6) 0.0120(4) 0.0292(5) -0.0204(5)
N1 0.0325(9) 0.0308(9) 0.0322(9) 0.0012(7) 0.0026(7) 0.0048(7)
N2 0.0328(9) 0.0320(9) 0.0319(9) -0.0028(7) 0.0021(7) 0.0026(7)
N3 0.0301(9) 0.0297(9) 0.0489(11) 0.0058(8) 0.0044(8) -0.0006(7)
N4 0.0276(9) 0.0293(9) 0.0394(10) 0.0004(7) 0.0025(7) 0.0023(7)
N5 0.0459(11) 0.0382(10) 0.0373(10) -0.0035(8) 0.0104(8) -0.0040(9)
N6 0.0483(11) 0.0367(10) 0.0353(10) 0.0018(8) 0.0086(8) -0.0006(9)
N7 0.0608(14) 0.0498(12) 0.0472(12) 0.0125(10) 0.0209(10) 0.0017(10)
C1 0.0337(11) 0.0306(11) 0.0344(11) -0.0014(9) 0.0021(9) 0.0034(9)
C2 0.0430(13) 0.0406(12) 0.0310(11) 0.0039(9) -0.0009(10) 0.0063(10)
C3 0.0412(13) 0.0396(12) 0.0345(12) 0.0044(9) 0.0002(10) 0.0119(10)
C4 0.0321(11) 0.0386(12) 0.0320(11) 0.0001(9) 0.0019(9) 0.0102(9)
C5 0.0332(12) 0.0416(13) 0.0405(12) -0.0041(10) 0.0015(9) 0.0092(10)
C6 0.0427(14) 0.0551(15) 0.0439(14) -0.0128(11) 0.0014(11) 0.0081(12)
C7 0.0470(15) 0.0662(17) 0.0373(13) -0.0038(12) 0.0049(11) 0.0154(13)
C8 0.0425(14) 0.0557(15) 0.0407(13) 0.0079(11) 0.0102(10) 0.0089(12)
C9 0.0363(12) 0.0424(13) 0.0384(12) 0.0037(10) 0.0046(10) 0.0077(10)
C10 0.0403(13) 0.0440(13) 0.0506(14) -0.0088(11) 0.0054(11) 0.0003(11)
C11 0.0404(16) 0.087(2) 0.085(2) -0.0011(18) -0.0011(15) -0.0062(15)
C12 0.071(2) 0.0503(17) 0.082(2) 0.0047(15) 0.0137(16) 0.0034(15)
C13 0.0498(15) 0.0474(14) 0.0517(15) 0.0000(12) 0.0159(12) -0.0052(12)
C14 0.0554(18) 0.080(2) 0.080(2) -0.0146(17) 0.0110(16) -0.0171(16)
C15 0.085(2) 0.0463(16) 0.087(2) 0.0032(15) 0.0291(18) 0.0026(15)
C16 0.0373(12) 0.0416(13) 0.0327(11) -0.0072(9) 0.0008(9) 0.0086(10)
C17 0.0465(14) 0.0407(13) 0.0491(14) -0.0133(11) -0.0020(11) 0.0071(11)
C18 0.0594(18) 0.0500(16) 0.081(2) -0.0269(14) -0.0058(15) 0.0172(14)
C19 0.0523(18) 0.080(2) 0.083(2) -0.0370(18) -0.0036(15) 0.0268(16)
C20 0.0385(14) 0.085(2) 0.0611(18) -0.0225(15) 0.0042(12) 0.0088(14)
C21 0.0383(13) 0.0594(15) 0.0361(12) -0.0075(11) 0.0017(10) 0.0048(11)
C22 0.0515(16) 0.0342(13) 0.0724(18) -0.0119(12) 0.0006(13) 0.0021(11)
C23 0.081(2) 0.0592(18) 0.0556(17) -0.0032(14) 0.0018(15) -0.0028(16)
C24 0.0615(19) 0.068(2) 0.085(2) 0.0197(17) -0.0209(17) -0.0136(16)
C25 0.0407(14) 0.0638(17) 0.0551(16) 0.0056(13) 0.0052(12) -0.0070(12)
C26 0.0684(19) 0.0566(17) 0.0647(18) -0.0121(14) 0.0115(15) -0.0157(15)
C27 0.069(2) 0.124(3) 0.067(2) 0.005(2) 0.0123(17) -0.034(2)
C28 0.0294(11) 0.0297(11) 0.0421(12) 0.0018(9) 0.0048(9) 0.0011(9)
C29 0.0423(14) 0.0276(11) 0.0623(16) 0.0092(10) 0.0035(11) 0.0018(10)
C30 0.0362(12) 0.0325(12) 0.0526(14) 0.0056(10) 0.0002(10) 0.0086(10)
C31 0.0290(12) 0.0308(11) 0.0635(16) 0.0094(10) 0.0060(11) -0.0041(9)
C32 0.0341(13) 0.0373(13) 0.0748(18) 0.0083(12) -0.0022(12) -0.0058(10)
C33 0.0365(15) 0.0572(17) 0.093(2) 0.0148(16) -0.0052(15) -0.0077(13)
C34 0.0296(14) 0.068(2) 0.116(3) 0.0275(19) 0.0085(17) -0.0047(13)
C35 0.0420(15) 0.0612(18) 0.090(2) 0.0223(16) 0.0281(15) 0.0024(13)
C36 0.0379(13) 0.0406(13) 0.0706(18) 0.0144(12) 0.0161(12) -0.0007(11)
C37 0.0416(14) 0.0490(15) 0.0662(17) -0.0065(13) -0.0091(12) -0.0023(12)
C38 0.075(3) 0.063(3) 0.058(2) 0.0006(18) 0.007(2) -0.001(2)
C39 0.076(3) 0.073(3) 0.109(4) -0.036(3) -0.004(3) -0.016(2)
C40 0.0472(15) 0.0589(17) 0.0571(16) 0.0131(13) 0.0196(12) 0.0018(12)
C41 0.095(3) 0.066(2) 0.070(2) 0.0063(16) 0.0081(18) 0.0084(18)
C42 0.080(2) 0.079(2) 0.092(2) 0.043(2) 0.0141(19) 0.0028(18)
C43 0.0242(10) 0.0310(11) 0.0415(12) -0.0026(9) 0.0042(9) 0.0026(8)
C44 0.0264(11) 0.0430(13) 0.0431(13) -0.0052(10) 0.0042(9) 0.0026(9)
C45 0.0326(12) 0.0489(14) 0.0552(15) -0.0139(12) 0.0003(11) -0.0024(11)
C46 0.0358(13) 0.0420(13) 0.0650(17) -0.0044(12) 0.0111(11) -0.0074(11)
C47 0.0366(13) 0.0428(13) 0.0492(14) 0.0010(11) 0.0123(10) 0.0005(10)
C48 0.0301(11) 0.0322(11) 0.0417(12) -0.0027(9) 0.0050(9) 0.0053(9)
C49 0.0412(14) 0.0637(17) 0.0416(13) -0.0080(12) 0.0033(11) -0.0037(12)
C50 0.0553(17) 0.091(2) 0.0488(16) -0.0048(15) -0.0001(13) 0.0057(16)
C51 0.0581(18) 0.104(3) 0.0576(18) -0.0076(17) 0.0154(14) 0.0116(18)
C52 0.0385(13) 0.0466(13) 0.0402(13) -0.0056(10) 0.0060(10) 0.0024(10)
C53 0.0579(17) 0.0599(17) 0.0469(15) -0.0012(12) -0.0025(12) 0.0066(13)
C54 0.0599(17) 0.0485(15) 0.0492(15) -0.0113(12) 0.0077(12) 0.0068(13)
C55 0.096(2) 0.073(2) 0.0569(18) 0.0162(15) 0.0189(17) 0.0370(19)
C56 0.172(5) 0.0451(19) 0.109(3) -0.0122(19) 0.024(3) 0.004(2)
C57 0.078(2) 0.098(3) 0.082(2) 0.0172(19) 0.0304(18) 0.040(2)
C58 0.077(2) 0.106(3) 0.0603(19) -0.0289(18) 0.0006(16) -0.021(2)
C59 0.075(2) 0.084(2) 0.0531(17) 0.0150(15) 0.0239(15) -0.0078(17)
C60 0.0609(18) 0.078(2) 0.0449(15) 0.0068(14) -0.0005(13) 0.0167(15)
C61 0.0489(16) 0.0690(19) 0.0609(17) 0.0072(14) 0.0075(13) 0.0067(14)
C62 0.090(2) 0.0618(19) 0.069(2) 0.0212(15) 0.0147(17) 0.0238(17)
C63 0.087(2) 0.081(2) 0.066(2) -0.0278(17) 0.0198(17) 0.0090(18)
C64 0.0513(17) 0.0647(19) 0.092(2) -0.0017(16) 0.0201(16) -0.0022(14)
C65 0.076(3) 0.128(4) 0.156(4) -0.087(3) 0.026(3) -0.038(2)
C66 0.099(3) 0.113(3) 0.141(4) 0.071(3) 0.068(3) 0.010(2)
C67 0.099(3) 0.075(2) 0.0544(17) 0.0102(15) 0.0264(17) 0.0302(19)
C68 0.073(2) 0.088(2) 0.0445(16) 0.0071(15) 0.0058(14) 0.0059(17)
C69 0.115(3) 0.067(2) 0.0584(18) 0.0239(15) 0.0236(18) 0.033(2)
C70 0.144(4) 0.064(2) 0.183(5) 0.008(3) 0.054(4) -0.029(3)
C71 0.073(2) 0.120(3) 0.104(3) 0.026(2) 0.032(2) -0.016(2)
C72 0.103(3) 0.127(4) 0.081(3) -0.012(2) 0.011(2) -0.062(3)
C73 0.68(2) 0.120(5) 0.079(4) 0.005(4) -0.081(7) -0.102(9)
C74 0.468(17) 0.172(7) 0.038(3) -0.006(3) -0.014(5) -0.160(9)
C75 0.391(18) 0.51(2) 0.035(3) -0.029(7) -0.039(6) 0.151(15)
C76 0.113(5) 0.58(2) 0.067(4) 0.078(7) 0.004(3) -0.047(8)
C77 0.163(6) 0.296(10) 0.078(4) 0.018(5) -0.006(4) 0.052(8)
C78 0.171(6) 0.193(7) 0.070(3) -0.024(4) 0.009(3) -0.026(5)
C79 0.225(7) 0.172(6) 0.062(3) -0.015(3) 0.007(3) -0.076(6)

loop_
_atom_type_symbol
_atom_type_description
_atom_type_scat_dispersion_real
_atom_type_scat_dispersion_imag
_atom_type_scat_source
C C 0.0033 0.0016 'International Tables Vol C Tables 4.2.6.8 and 6.1.1.4'
H H 0.0000 0.0000 'International Tables Vol C Tables 4.2.6.8 and 6.1.1.4'
N N 0.0061 0.0033 'International Tables Vol C Tables 4.2.6.8 and 6.1.1.4'
Si Si 0.0817 0.0704 'International Tables Vol C Tables 4.2.6.8 and 6.1.1.4'
Sr Sr -1.5307 3.2498 'International Tables Vol C Tables 4.2.6.8 and 6.1.1.4'
K K 0.2009 0.2494 'International Tables Vol C Tables 4.2.6.8 and 6.1.1.4'

loop_
_geom_angle_atom_site_label_1
_geom_angle_atom_site_label_2
_geom_angle_atom_site_label_3
_geom_angle
_geom_angle_site_symmetry_1
_geom_angle_site_symmetry_3
N7 Sr N6 117.59(7) . .
N7 Sr N5 122.88(7) . .
N6 Sr N5 119.53(6) . .
N7 Sr Si5 26.36(6) . .
N6 Sr Si5 99.44(4) . .
N5 Sr Si5 136.17(5) . .
N7 Sr Si2 134.95(6) . .
N6 Sr Si2 102.68(4) . .
N5 Sr Si2 26.03(5) . .
Si5 Sr Si2 157.879(19) . .
N7 Sr Si4 131.79(6) . .
N6 Sr Si4 25.96(5) . .
N5 Sr Si4 101.24(5) . .
Si5 Sr Si4 107.10(2) . .
Si2 Sr Si4 93.229(18) . .
N7 Sr Si1 106.75(5) . .
N6 Sr Si1 130.67(5) . .
N5 Sr Si1 25.37(5) . .
Si5 Sr Si1 112.646(18) . .
Si2 Sr Si1 51.392(18) . .
Si4 Sr Si1 106.059(19) . .
N7 Sr Si3 101.41(5) . .
N6 Sr Si3 25.31(5) . .
N5 Sr Si3 131.70(5) . .
Si5 Sr Si3 92.091(17) . .
Si2 Sr Si3 107.753(17) . .
Si4 Sr Si3 51.227(18) . .
Si1 Sr Si3 151.794(18) . .
N7 Sr Si6 25.16(6) . .
N6 Sr Si6 129.58(5) . .
N5 Sr Si6 106.72(5) . .
Si5 Sr Si6 51.48(2) . .
Si2 Sr Si6 111.55(2) . .
Si4 Sr Si6 152.02(2) . .
Si1 Sr Si6 99.73(2) . .
Si3 Sr Si6 106.50(2) . .
C28 K1 C28 180.0 . 3_656
C28 K1 C43 131.95(6) . 3_656
C28 K1 C43 48.05(6) 3_656 3_656
C28 K1 C43 48.05(6) . .
C28 K1 C43 131.95(6) 3_656 .
C43 K1 C43 180.0 3_656 .
C28 K1 C48 117.25(6) . 3_656
C28 K1 C48 62.75(6) 3_656 3_656
C43 K1 C48 25.19(5) 3_656 3_656
C43 K1 C48 154.81(5) . 3_656
C28 K1 C48 62.75(6) . .
C28 K1 C48 117.25(6) 3_656 .
C43 K1 C48 154.81(5) 3_656 .
C43 K1 C48 25.19(5) . .
C48 K1 C48 180.000(1) 3_656 .
C28 K1 C44 62.46(6) . .
C28 K1 C44 117.54(6) 3_656 .
C43 K1 C44 155.82(5) 3_656 .
C43 K1 C44 24.18(5) . .
C48 K1 C44 136.85(5) 3_656 .
C48 K1 C44 43.15(5) . .
C28 K1 C44 117.54(6) . 3_656
C28 K1 C44 62.46(6) 3_656 3_656
C43 K1 C44 24.18(5) 3_656 3_656
C43 K1 C44 155.82(5) . 3_656
C48 K1 C44 43.15(5) 3_656 3_656
C48 K1 C44 136.85(5) . 3_656
C44 K1 C44 180.00(7) . 3_656
C28 K1 N4 157.03(5) . 3_656
C28 K1 N4 22.97(5) 3_656 3_656
C43 K1 N4 25.09(5) 3_656 3_656
C43 K1 N4 154.91(5) . 3_656
C48 K1 N4 42.78(5) 3_656 3_656
C48 K1 N4 137.22(5) . 3_656
C44 K1 N4 138.06(5) . 3_656
C44 K1 N4 41.94(5) 3_656 3_656
C28 K1 N4 22.97(5) . .
C28 K1 N4 157.03(5) 3_656 .
C43 K1 N4 154.91(5) 3_656 .
C43 K1 N4 25.09(5) . .
C48 K1 N4 137.22(5) 3_656 .
C48 K1 N4 42.78(5) . .
C44 K1 N4 41.94(5) . .
C44 K1 N4 138.06(5) 3_656 .
N4 K1 N4 180.0 3_656 .
C1 K2 C1 180.00(8) 3_566 .
C1 K2 C16 47.18(6) 3_566 3_566
C1 K2 C16 132.82(6) . 3_566
C1 K2 C16 132.82(6) 3_566 .
C1 K2 C16 47.18(6) . .
C16 K2 C16 180.0 3_566 .
C1 K2 C17 60.31(6) 3_566 3_566
C1 K2 C17 119.69(6) . 3_566
C16 K2 C17 24.17(6) 3_566 3_566
C16 K2 C17 155.83(6) . 3_566
C1 K2 C17 119.69(6) 3_566 .
C1 K2 C17 60.31(6) . .
C16 K2 C17 155.83(6) 3_566 .
C16 K2 C17 24.17(6) . .
C17 K2 C17 180.0 3_566 .
C1 K2 C21 62.43(6) 3_566 3_566
C1 K2 C21 117.57(6) . 3_566
C16 K2 C21 23.98(6) 3_566 3_566
C16 K2 C21 156.02(6) . 3_566
C17 K2 C21 42.10(6) 3_566 3_566
C17 K2 C21 137.90(6) . 3_566
C1 K2 C21 117.57(6) 3_566 .
C1 K2 C21 62.43(6) . .
C16 K2 C21 156.02(6) 3_566 .
C16 K2 C21 23.98(6) . .
C17 K2 C21 137.90(6) 3_566 .
C17 K2 C21 42.10(6) . .
C21 K2 C21 180.0 3_566 .
C1 K2 N2 22.47(5) 3_566 3_566
C1 K2 N2 157.53(5) . 3_566
C16 K2 N2 24.80(5) 3_566 3_566
C16 K2 N2 155.20(5) . 3_566
C17 K2 N2 41.59(5) 3_566 3_566
C17 K2 N2 138.41(5) . 3_566
C21 K2 N2 41.62(5) 3_566 3_566
C21 K2 N2 138.38(5) . 3_566
C1 K2 N2 157.53(5) 3_566 .
C1 K2 N2 22.47(5) . .
C16 K2 N2 155.20(5) 3_566 .
C16 K2 N2 24.80(5) . .
C17 K2 N2 138.41(5) 3_566 .
C17 K2 N2 41.59(5) . .
C21 K2 N2 138.38(5) 3_566 .
C21 K2 N2 41.62(5) . .
N2 K2 N2 180.0 3_566 .
N5 Si1 C57 114.39(13) . .
N5 Si1 C56 114.65(17) . .
C57 Si1 C56 105.6(2) . .
N5 Si1 C55 109.21(12) . .
C57 Si1 C55 105.82(16) . .
C56 Si1 C55 106.58(18) . .
N5 Si1 Sr 39.27(6) . .
C57 Si1 Sr 125.13(13) . .
C56 Si1 Sr 128.58(16) . .
C55 Si1 Sr 69.97(9) . .
N5 Si2 C59 115.02(13) . .
N5 Si2 C58 114.46(14) . .
C59 Si2 C58 106.62(16) . .
N5 Si2 C60 108.77(11) . .
C59 Si2 C60 106.30(15) . .
C58 Si2 C60 104.91(16) . .
N5 Si2 Sr 40.27(7) . .
C59 Si2 Sr 125.12(11) . .
C58 Si2 Sr 127.89(12) . .
C60 Si2 Sr 68.57(8) . .
N6 Si3 C61 109.45(12) . .
N6 Si3 C63 114.02(13) . .
C61 Si3 C63 106.43(15) . .
N6 Si3 C62 114.39(12) . .
C61 Si3 C62 105.77(15) . .
C63 Si3 C62 106.17(16) . .
N6 Si3 Sr 39.02(7) . .
C61 Si3 Sr 70.45(9) . .
C63 Si3 Sr 127.86(12) . .
C62 Si3 Sr 125.14(11) . .
N6 Si4 C64 109.63(12) . .
N6 Si4 C66 113.27(16) . .
C64 Si4 C66 105.72(17) . .
N6 Si4 C65 115.21(15) . .
C64 Si4 C65 104.68(19) . .
C66 Si4 C65 107.6(2) . .
N6 Si4 Sr 40.13(7) . .
C64 Si4 Sr 69.75(9) . .
C66 Si4 Sr 121.04(17) . .
C65 Si4 Sr 130.93(17) . .
N7 Si5 C68 109.75(12) . .
N7 Si5 C69 114.08(14) . .
C68 Si5 C69 106.09(16) . .
N7 Si5 C67 114.04(14) . .
C68 Si5 C67 105.34(16) . .
C69 Si5 C67 106.90(14) . .
N7 Si5 Sr 40.77(7) . .
C68 Si5 Sr 69.64(9) . .
C69 Si5 Sr 133.58(11) . .
C67 Si5 Sr 118.95(10) . .
N7 Si6 C71 114.96(16) . .
N7 Si6 C70 113.89(19) . .
C71 Si6 C70 106.1(2) . .
N7 Si6 C72 108.78(13) . .
C71 Si6 C72 106.1(2) . .
C70 Si6 C72 106.5(2) . .
N7 Si6 Sr 38.75(7) . .
C71 Si6 Sr 129.66(14) . .
C70 Si6 Sr 123.45(16) . .
C72 Si6 Sr 70.12(11) . .
C1 N1 C3 112.37(17) . .
C1 N1 C4 120.80(17) . .
C3 N1 C4 126.83(17) . .
C1 N2 C2 112.65(18) . .
C1 N2 C16 118.93(17) . .
C2 N2 C16 128.21(18) . .
C1 N2 K2 52.19(10) . .
C2 N2 K2 164.75(14) . .
C16 N2 K2 67.04(10) . .
C28 N3 C29 112.69(18) . .
C28 N3 C31 121.51(18) . .
C29 N3 C31 125.80(18) . .
C28 N4 C30 112.66(18) . .
C28 N4 C43 119.02(17) . .
C30 N4 C43 128.30(17) . .
C28 N4 K1 53.33(10) . .
C30 N4 K1 165.98(14) . .
C43 N4 K1 65.70(10) . .
Si1 N5 Si2 130.90(12) . .
Si1 N5 Sr 115.36(9) . .
Si2 N5 Sr 113.70(10) . .
Si3 N6 Si4 130.23(12) . .
Si3 N6 Sr 115.67(10) . .
Si4 N6 Sr 113.91(10) . .
Si6 N7 Si5 130.87(13) . .
Si6 N7 Sr 116.08(11) . .
Si5 N7 Sr 112.87(11) . .
N1 C1 N2 102.27(17) . .
N1 C1 K2 152.27(15) . .
N2 C1 K2 105.34(13) . .
C3 C2 N2 106.04(19) . .
C3 C2 H2 127.0 . .
N2 C2 H2 127.0 . .
C2 C3 N1 106.67(19) . .
C2 C3 H3 126.7 . .
N1 C3 H3 126.7 . .
C9 C4 C5 122.9(2) . .
C9 C4 N1 118.37(19) . .
C5 C4 N1 118.5(2) . .
C6 C5 C4 117.3(2) . .
C6 C5 C10 119.9(2) . .
C4 C5 C10 122.7(2) . .
C7 C6 C5 121.3(2) . .
C7 C6 H6 119.4 . .
C5 C6 H6 119.4 . .
C6 C7 C8 120.3(2) . .
C6 C7 H7 119.8 . .
C8 C7 H7 119.8 . .
C7 C8 C9 120.9(2) . .
C7 C8 H8 119.6 . .
C9 C8 H8 119.6 . .
C4 C9 C8 117.3(2) . .
C4 C9 C13 122.4(2) . .
C8 C9 C13 120.4(2) . .
C5 C10 C11 111.1(2) . .
C5 C10 C12 111.2(2) . .
C11 C10 C12 110.6(2) . .
C5 C10 H10 107.9 . .
C11 C10 H10 107.9 . .
C12 C10 H10 107.9 . .
C10 C11 H11A 109.5 . .
C10 C11 H11B 109.5 . .
H11A C11 H11B 109.5 . .
C10 C11 H11C 109.5 . .
H11A C11 H11C 109.5 . .
H11B C11 H11C 109.5 . .
C10 C12 H12A 109.5 . .
C10 C12 H12B 109.5 . .
H12A C12 H12B 109.5 . .
C10 C12 H12C 109.5 . .
H12A C12 H12C 109.5 . .
H12B C12 H12C 109.5 . .
C9 C13 C15 110.5(2) . .
C9 C13 C14 111.6(2) . .
C15 C13 C14 111.5(2) . .
C9 C13 H13 107.7 . .
C15 C13 H13 107.7 . .
C14 C13 H13 107.7 . .
C13 C14 H14A 109.5 . .
C13 C14 H14B 109.5 . .
H14A C14 H14B 109.5 . .
C13 C14 H14C 109.5 . .
H14A C14 H14C 109.5 . .
H14B C14 H14C 109.5 . .
C13 C15 H15A 109.5 . .
C13 C15 H15B 109.5 . .
H15A C15 H15B 109.5 . .
C13 C15 H15C 109.5 . .
H15A C15 H15C 109.5 . .
H15B C15 H15C 109.5 . .
C21 C16 C17 123.3(2) . .
C21 C16 N2 118.6(2) . .
C17 C16 N2 117.8(2) . .
C21 C16 K2 88.71(13) . .
C17 C16 K2 87.56(14) . .
N2 C16 K2 88.16(11) . .
C18 C17 C16 116.9(2) . .
C18 C17 C22 121.0(2) . .
C16 C17 C22 122.1(2) . .
C18 C17 K2 95.39(16) . .
C16 C17 K2 68.27(12) . .
C22 C17 K2 105.88(16) . .
C19 C18 C17 121.0(3) . .
C19 C18 H18 119.5 . .
C17 C18 H18 119.5 . .
C20 C19 C18 120.7(3) . .
C20 C19 H19 119.7 . .
C18 C19 H19 119.7 . .
C19 C20 C21 121.3(3) . .
C19 C20 H20 119.4 . .
C21 C20 H20 119.4 . .
C20 C21 C16 116.8(3) . .
C20 C21 C25 121.6(2) . .
C16 C21 C25 121.6(2) . .
C20 C21 K2 95.53(17) . .
C16 C21 K2 67.31(13) . .
C25 C21 K2 104.46(14) . .
C17 C22 C24 110.6(2) . .
C17 C22 C23 113.4(2) . .
C24 C22 C23 110.2(2) . .
C17 C22 H22 107.4 . .
C24 C22 H22 107.4 . .
C23 C22 H22 107.4 . .
C22 C23 H23A 109.5 . .
C22 C23 H23B 109.5 . .
H23A C23 H23B 109.5 . .
C22 C23 H23C 109.5 . .
H23A C23 H23C 109.5 . .
H23B C23 H23C 109.5 . .
C22 C24 H24A 109.5 . .
C22 C24 H24B 109.5 . .
H24A C24 H24B 109.5 . .
C22 C24 H24C 109.5 . .
H24A C24 H24C 109.5 . .
H24B C24 H24C 109.5 . .
C21 C25 C26 111.6(2) . .
C21 C25 C27 113.2(3) . .
C26 C25 C27 108.9(2) . .
C21 C25 H25 107.7 . .
C26 C25 H25 107.7 . .
C27 C25 H25 107.7 . .
C25 C26 H26A 109.5 . .
C25 C26 H26B 109.5 . .
H26A C26 H26B 109.5 . .
C25 C26 H26C 109.5 . .
H26A C26 H26C 109.5 . .
H26B C26 H26C 109.5 . .
C25 C27 H27A 109.5 . .
C25 C27 H27B 109.5 . .
H27A C27 H27B 109.5 . .
C25 C27 H27C 109.5 . .
H27A C27 H27C 109.5 . .
H27B C27 H27C 109.5 . .
N3 C28 N4 102.21(17) . .
N3 C28 K1 154.09(15) . .
N4 C28 K1 103.71(13) . .
C30 C29 N3 106.55(19) . .
C30 C29 H29 126.7 . .
N3 C29 H29 126.7 . .
C29 C30 N4 105.90(19) . .
C29 C30 H30 127.0 . .
N4 C30 H30 127.0 . .
C36 C31 C32 123.6(2) . .
C36 C31 N3 118.5(2) . .
C32 C31 N3 117.8(2) . .
C33 C32 C31 116.7(3) . .
C33 C32 C37 121.0(3) . .
C31 C32 C37 122.2(2) . .
C34 C33 C32 121.0(3) . .
C34 C33 H33 119.5 . .
C32 C33 H33 119.5 . .
C35 C34 C33 121.1(3) . .
C35 C34 H34 119.5 . .
C33 C34 H34 119.5 . .
C34 C35 C36 121.0(3) . .
C34 C35 H35 119.5 . .
C36 C35 H35 119.5 . .
C31 C36 C35 116.6(3) . .
C31 C36 C40 122.9(2) . .
C35 C36 C40 120.5(3) . .
C38A C37 C39A 114.7(12) . .
C38A C37 C32 107.2(8) . .
C39A C37 C32 100.5(8) . .
C39A C37 C38 142.3(9) . .
C32 C37 C38 111.5(2) . .
C38A C37 C39 78.7(9) . .
C32 C37 C39 114.9(3) . .
C38 C37 C39 109.2(3) . .
C38A C37 H37 138.5 . .
C39A C37 H37 81.0 . .
C32 C37 H37 107.0 . .
C38 C37 H37 107.0 . .
C39 C37 H37 107.0 . .
C37 C38 H38A 109.5 . .
C37 C38 H38B 109.5 . .
C37 C38 H38C 109.5 . .
C37 C39 H39A 109.5 . .
C37 C39 H39B 109.5 . .
C37 C39 H39C 109.5 . .
C37 C38A H38D 109.5 . .
C37 C38A H38E 109.5 . .
H38D C38A H38E 109.5 . .
C37 C38A H38F 109.5 . .
H38D C38A H38F 109.5 . .
H38E C38A H38F 109.5 . .
C37 C39A H39D 109.5 . .
C37 C39A H39E 109.5 . .
H39D C39A H39E 109.5 . .
C37 C39A H39F 109.5 . .
H39D C39A H39F 109.5 . .
H39E C39A H39F 109.5 . .
C41 C40 C36 111.2(2) . .
C41 C40 C42 110.8(3) . .
C36 C40 C42 111.4(2) . .
C41 C40 H40 107.7 . .
C36 C40 H40 107.7 . .
C42 C40 H40 107.7 . .
C40 C41 H41A 109.5 . .
C40 C41 H41B 109.5 . .
H41A C41 H41B 109.5 . .
C40 C41 H41C 109.5 . .
H41A C41 H41C 109.5 . .
H41B C41 H41C 109.5 . .
C40 C42 H42A 109.5 . .
C40 C42 H42B 109.5 . .
H42A C42 H42B 109.5 . .
C40 C42 H42C 109.5 . .
H42A C42 H42C 109.5 . .
H42B C42 H42C 109.5 . .
C44 C43 C48 123.2(2) . .
C44 C43 N4 118.32(19) . .
C48 C43 N4 118.08(18) . .
C44 C43 K1 90.05(13) . .
C48 C43 K1 84.37(12) . .
N4 C43 K1 89.21(11) . .
C43 C44 C45 117.2(2) . .
C43 C44 C49 121.2(2) . .
C45 C44 C49 121.4(2) . .
C43 C44 K1 65.77(11) . .
C45 C44 K1 94.28(14) . .
C49 C44 K1 105.54(14) . .
C46 C45 C44 121.1(2) . .
C46 C45 H45 119.4 . .
C44 C45 H45 119.4 . .
C45 C46 C47 120.3(2) . .
C45 C46 H46 119.9 . .
C47 C46 H46 119.9 . .
C46 C47 C48 121.1(2) . .
C46 C47 H47 119.5 . .
C48 C47 H47 119.5 . .
C47 C48 C43 117.1(2) . .
C47 C48 C52 121.7(2) . .
C43 C48 C52 121.1(2) . .
C47 C48 K1 94.51(13) . .
C43 C48 K1 70.44(11) . .
C52 C48 K1 104.34(13) . .
C50 C49 C51 111.1(2) . .
C50 C49 C44 113.7(2) . .
C51 C49 C44 110.4(2) . .
C50 C49 H49 107.1 . .
C51 C49 H49 107.1 . .
C44 C49 H49 107.1 . .
C49 C50 H50A 109.5 . .
C49 C50 H50B 109.5 . .
H50A C50 H50B 109.5 . .
C49 C50 H50C 109.5 . .
H50A C50 H50C 109.5 . .
H50B C50 H50C 109.5 . .
C49 C51 H51A 109.5 . .
C49 C51 H51B 109.5 . .
H51A C51 H51B 109.5 . .
C49 C51 H51C 109.5 . .
H51A C51 H51C 109.5 . .
H51B C51 H51C 109.5 . .
C53 C52 C48 113.8(2) . .
C53 C52 C54 110.4(2) . .
C48 C52 C54 109.86(19) . .
C53 C52 H52 107.5 . .
C48 C52 H52 107.5 . .
C54 C52 H52 107.5 . .
C52 C53 H53A 109.5 . .
C52 C53 H53B 109.5 . .
H53A C53 H53B 109.5 . .
C52 C53 H53C 109.5 . .
H53A C53 H53C 109.5 . .
H53B C53 H53C 109.5 . .
C52 C54 H54A 109.5 . .
C52 C54 H54B 109.5 . .
H54A C54 H54B 109.5 . .
C52 C54 H54C 109.5 . .
H54A C54 H54C 109.5 . .
H54B C54 H54C 109.5 . .
Si1 C55 H55A 109.5 . .
Si1 C55 H55B 109.5 . .
H55A C55 H55B 109.5 . .
Si1 C55 H55C 109.5 . .
H55A C55 H55C 109.5 . .
H55B C55 H55C 109.5 . .
Si1 C56 H56A 109.5 . .
Si1 C56 H56B 109.5 . .
H56A C56 H56B 109.5 . .
Si1 C56 H56C 109.5 . .
H56A C56 H56C 109.5 . .
H56B C56 H56C 109.5 . .
Si1 C57 H57A 109.5 . .
Si1 C57 H57B 109.5 . .
H57A C57 H57B 109.5 . .
Si1 C57 H57C 109.5 . .
H57A C57 H57C 109.5 . .
H57B C57 H57C 109.5 . .
Si2 C58 H58A 109.5 . .
Si2 C58 H58B 109.5 . .
H58A C58 H58B 109.5 . .
Si2 C58 H58C 109.5 . .
H58A C58 H58C 109.5 . .
H58B C58 H58C 109.5 . .
Si2 C59 H59A 109.5 . .
Si2 C59 H59B 109.5 . .
H59A C59 H59B 109.5 . .
Si2 C59 H59C 109.5 . .
H59A C59 H59C 109.5 . .
H59B C59 H59C 109.5 . .
Si2 C60 H60A 109.5 . .
Si2 C60 H60B 109.5 . .
H60A C60 H60B 109.5 . .
Si2 C60 H60C 109.5 . .
H60A C60 H60C 109.5 . .
H60B C60 H60C 109.5 . .
Si3 C61 H61A 109.5 . .
Si3 C61 H61B 109.5 . .
H61A C61 H61B 109.5 . .
Si3 C61 H61C 109.5 . .
H61A C61 H61C 109.5 . .
H61B C61 H61C 109.5 . .
Si3 C62 H62A 109.5 . .
Si3 C62 H62B 109.5 . .
H62A C62 H62B 109.5 . .
Si3 C62 H62C 109.5 . .
H62A C62 H62C 109.5 . .
H62B C62 H62C 109.5 . .
Si3 C63 H63A 109.5 . .
Si3 C63 H63B 109.5 . .
H63A C63 H63B 109.5 . .
Si3 C63 H63C 109.5 . .
H63A C63 H63C 109.5 . .
H63B C63 H63C 109.5 . .
Si4 C64 H64A 109.5 . .
Si4 C64 H64B 109.5 . .
H64A C64 H64B 109.5 . .
Si4 C64 H64C 109.5 . .
H64A C64 H64C 109.5 . .
H64B C64 H64C 109.5 . .
Si4 C65 H65A 109.5 . .
Si4 C65 H65B 109.5 . .
H65A C65 H65B 109.5 . .
Si4 C65 H65C 109.5 . .
H65A C65 H65C 109.5 . .
H65B C65 H65C 109.5 . .
Si4 C66 H66A 109.5 . .
Si4 C66 H66B 109.5 . .
H66A C66 H66B 109.5 . .
Si4 C66 H66C 109.5 . .
H66A C66 H66C 109.5 . .
H66B C66 H66C 109.5 . .
Si5 C67 H67A 109.5 . .
Si5 C67 H67B 109.5 . .
H67A C67 H67B 109.5 . .
Si5 C67 H67C 109.5 . .
H67A C67 H67C 109.5 . .
H67B C67 H67C 109.5 . .
Si5 C68 H68A 109.5 . .
Si5 C68 H68B 109.5 . .
H68A C68 H68B 109.5 . .
Si5 C68 H68C 109.5 . .
H68A C68 H68C 109.5 . .
H68B C68 H68C 109.5 . .
Si5 C69 H69A 109.5 . .
Si5 C69 H69B 109.5 . .
H69A C69 H69B 109.5 . .
Si5 C69 H69C 109.5 . .
H69A C69 H69C 109.5 . .
H69B C69 H69C 109.5 . .
Si6 C70 H70A 109.5 . .
Si6 C70 H70B 109.5 . .
H70A C70 H70B 109.5 . .
Si6 C70 H70C 109.5 . .
H70A C70 H70C 109.5 . .
H70B C70 H70C 109.5 . .
Si6 C71 H71A 109.5 . .
Si6 C71 H71B 109.5 . .
H71A C71 H71B 109.5 . .
Si6 C71 H71C 109.5 . .
H71A C71 H71C 109.5 . .
H71B C71 H71C 109.5 . .
Si6 C72 H72A 109.5 . .
Si6 C72 H72B 109.5 . .
H72A C72 H72B 109.5 . .
Si6 C72 H72C 109.5 . .
H72A C72 H72C 109.5 . .
H72B C72 H72C 109.5 . .
C74 C73 H73A 109.5 . .
C74 C73 H73B 109.5 . .
H73A C73 H73B 109.5 . .
C74 C73 H73C 109.5 . .
H73A C73 H73C 109.5 . .
H73B C73 H73C 109.5 . .
C73 C74 C75 112.3(9) . .
C73 C74 C79 127.7(9) . .
C75 C74 C79 120.0 . .
C74 C75 C76 120.0 . .
C74 C75 H75 120.0 . .
C76 C75 H75 120.0 . .
C75 C76 C77 120.0 . .
C75 C76 H76 120.0 . .
C77 C76 H76 120.0 . .
C78 C77 C76 120.0 . .
C78 C77 H77 120.0 . .
C76 C77 H77 120.0 . .
C77 C78 C79 120.0 . .
C77 C78 H78 120.0 . .
C79 C78 H78 120.0 . .
C78 C79 C74 120.0 . .
C78 C79 H79 120.0 . .
C74 C79 H79 120.0 . .

loop_
_geom_bond_atom_site_label_1
_geom_bond_atom_site_label_2
_geom_bond_distance
_geom_bond_site_symmetry_2
Sr N7 2.468(2) .
Sr N6 2.4701(19) .
Sr N5 2.4727(18) .
Sr Si5 3.4815(7) .
Sr Si2 3.5026(7) .
Sr Si4 3.5035(7) .
Sr Si1 3.5304(7) .
Sr Si3 3.5360(7) .
Sr Si6 3.5406(8) .
K1 C28 2.810(2) .
K1 C28 2.810(2) 3_656
K1 C43 3.103(2) 3_656
K1 C43 3.103(2) .
K1 C48 3.277(2) 3_656
K1 C48 3.277(2) .
K1 C44 3.402(2) .
K1 C44 3.402(2) 3_656
K1 N4 3.4041(17) 3_656
K1 N4 3.4041(17) .
K2 C1 2.827(2) 3_566
K2 C1 2.827(2) .
K2 C16 3.179(2) 3_566
K2 C16 3.179(2) .
K2 C17 3.419(2) 3_566
K2 C17 3.419(2) .
K2 C21 3.445(2) 3_566
K2 C21 3.445(2) .
K2 N2 3.4509(17) 3_566
K2 N2 3.4509(17) .
Si1 N5 1.674(2) .
Si1 C57 1.877(3) .
Si1 C56 1.877(4) .
Si1 C55 1.880(3) .
Si2 N5 1.679(2) .
Si2 C59 1.874(3) .
Si2 C58 1.881(3) .
Si2 C60 1.888(3) .
Si3 N6 1.677(2) .
Si3 C61 1.878(3) .
Si3 C63 1.879(3) .
Si3 C62 1.883(3) .
Si4 N6 1.677(2) .
Si4 C64 1.874(3) .
Si4 C66 1.875(4) .
Si4 C65 1.879(4) .
Si5 N7 1.678(2) .
Si5 C68 1.878(3) .
Si5 C69 1.878(3) .
Si5 C67 1.881(3) .
Si6 N7 1.676(2) .
Si6 C71 1.882(4) .
Si6 C70 1.885(4) .
Si6 C72 1.889(4) .
N1 C1 1.357(3) .
N1 C3 1.387(3) .
N1 C4 1.445(3) .
N2 C1 1.367(3) .
N2 C2 1.382(3) .
N2 C16 1.448(3) .
N3 C28 1.356(3) .
N3 C29 1.387(3) .
N3 C31 1.447(3) .
N4 C28 1.367(3) .
N4 C30 1.388(3) .
N4 C43 1.443(3) .
C2 C3 1.341(3) .
C2 H2 0.9500 .
C3 H3 0.9500 .
C4 C9 1.394(3) .
C4 C5 1.400(3) .
C5 C6 1.391(3) .
C5 C10 1.515(3) .
C6 C7 1.375(4) .
C6 H6 0.9500 .
C7 C8 1.384(4) .
C7 H7 0.9500 .
C8 C9 1.399(3) .
C8 H8 0.9500 .
C9 C13 1.514(3) .
C10 C11 1.527(4) .
C10 C12 1.527(4) .
C10 H10 1.0000 .
C11 H11A 0.9800 .
C11 H11B 0.9800 .
C11 H11C 0.9800 .
C12 H12A 0.9800 .
C12 H12B 0.9800 .
C12 H12C 0.9800 .
C13 C15 1.526(4) .
C13 C14 1.528(4) .
C13 H13 1.0000 .
C14 H14A 0.9800 .
C14 H14B 0.9800 .
C14 H14C 0.9800 .
C15 H15A 0.9800 .
C15 H15B 0.9800 .
C15 H15C 0.9800 .
C16 C21 1.400(3) .
C16 C17 1.401(3) .
C17 C18 1.397(3) .
C17 C22 1.517(4) .
C18 C19 1.379(4) .
C18 H18 0.9500 .
C19 C20 1.375(4) .
C19 H19 0.9500 .
C20 C21 1.397(4) .
C20 H20 0.9500 .
C21 C25 1.517(4) .
C22 C24 1.523(4) .
C22 C23 1.525(4) .
C22 H22 1.0000 .
C23 H23A 0.9800 .
C23 H23B 0.9800 .
C23 H23C 0.9800 .
C24 H24A 0.9800 .
C24 H24B 0.9800 .
C24 H24C 0.9800 .
C25 C26 1.524(4) .
C25 C27 1.529(4) .
C25 H25 1.0000 .
C26 H26A 0.9800 .
C26 H26B 0.9800 .
C26 H26C 0.9800 .
C27 H27A 0.9800 .
C27 H27B 0.9800 .
C27 H27C 0.9800 .
C29 C30 1.344(3) .
C29 H29 0.9500 .
C30 H30 0.9500 .
C31 C36 1.390(4) .
C31 C32 1.398(4) .
C32 C33 1.395(4) .
C32 C37 1.517(4) .
C33 C34 1.370(5) .
C33 H33 0.9500 .
C34 C35 1.369(5) .
C34 H34 0.9500 .
C35 C36 1.402(4) .
C35 H35 0.9500 .
C36 C40 1.519(4) .
C37 C38A 1.457(18) .
C37 C39A 1.51(2) .
C37 C38 1.538(5) .
C37 C39 1.542(5) .
C37 H37 1.0000 .
C38 H38A 0.9800 .
C38 H38B 0.9800 .
C38 H38C 0.9800 .
C39 H39A 0.9800 .
C39 H39B 0.9800 .
C39 H39C 0.9800 .
C38A H38D 0.9800 .
C38A H38E 0.9800 .
C38A H38F 0.9800 .
C39A H39D 0.9800 .
C39A H39E 0.9800 .
C39A H39F 0.9800 .
C40 C41 1.515(4) .
C40 C42 1.532(4) .
C40 H40 1.0000 .
C41 H41A 0.9800 .
C41 H41B 0.9800 .
C41 H41C 0.9800 .
C42 H42A 0.9800 .
C42 H42B 0.9800 .
C42 H42C 0.9800 .
C43 C44 1.394(3) .
C43 C48 1.402(3) .
C44 C45 1.397(3) .
C44 C49 1.526(3) .
C45 C46 1.381(4) .
C45 H45 0.9500 .
C46 C47 1.386(3) .
C46 H46 0.9500 .
C47 C48 1.393(3) .
C47 H47 0.9500 .
C48 C52 1.527(3) .
C49 C50 1.517(4) .
C49 C51 1.517(4) .
C49 H49 1.0000 .
C50 H50A 0.9800 .
C50 H50B 0.9800 .
C50 H50C 0.9800 .
C51 H51A 0.9800 .
C51 H51B 0.9800 .
C51 H51C 0.9800 .
C52 C53 1.527(3) .
C52 C54 1.529(3) .
C52 H52 1.0000 .
C53 H53A 0.9800 .
C53 H53B 0.9800 .
C53 H53C 0.9800 .
C54 H54A 0.9800 .
C54 H54B 0.9800 .
C54 H54C 0.9800 .
C55 H55A 0.9800 .
C55 H55B 0.9800 .
C55 H55C 0.9800 .
C56 H56A 0.9800 .
C56 H56B 0.9800 .
C56 H56C 0.9800 .
C57 H57A 0.9800 .
C57 H57B 0.9800 .
C57 H57C 0.9800 .
C58 H58A 0.9800 .
C58 H58B 0.9800 .
C58 H58C 0.9800 .
C59 H59A 0.9800 .
C59 H59B 0.9800 .
C59 H59C 0.9800 .
C60 H60A 0.9800 .
C60 H60B 0.9800 .
C60 H60C 0.9800 .
C61 H61A 0.9800 .
C61 H61B 0.9800 .
C61 H61C 0.9800 .
C62 H62A 0.9800 .
C62 H62B 0.9800 .
C62 H62C 0.9800 .
C63 H63A 0.9800 .
C63 H63B 0.9800 .
C63 H63C 0.9800 .
C64 H64A 0.9800 .
C64 H64B 0.9800 .
C64 H64C 0.9800 .
C65 H65A 0.9800 .
C65 H65B 0.9800 .
C65 H65C 0.9800 .
C66 H66A 0.9800 .
C66 H66B 0.9800 .
C66 H66C 0.9800 .
C67 H67A 0.9800 .
C67 H67B 0.9800 .
C67 H67C 0.9800 .
C68 H68A 0.9800 .
C68 H68B 0.9800 .
C68 H68C 0.9800 .
C69 H69A 0.9800 .
C69 H69B 0.9800 .
C69 H69C 0.9800 .
C70 H70A 0.9800 .
C70 H70B 0.9800 .
C70 H70C 0.9800 .
C71 H71A 0.9800 .
C71 H71B 0.9800 .
C71 H71C 0.9800 .
C72 H72A 0.9800 .
C72 H72B 0.9800 .
C72 H72C 0.9800 .
C73 C74 1.282(7) .
C73 H73A 0.9800 .
C73 H73B 0.9800 .
C73 H73C 0.9800 .
C74 C75 1.3900 .
C74 C79 1.3900 .
C75 C76 1.3900 .
C75 H75 0.9500 .
C76 C77 1.3900 .
C76 H76 0.9500 .
C77 C78 1.3900 .
C77 H77 0.9500 .
C78 C79 1.3900 .
C78 H78 0.9500 .
C79 H79 0.9500 .
